data_7128809
loop_
_publ_author_name
'Berro, Patrick'
'Norouziyanlakvan, Somayeh'
'Rao, Gyaneshwar Kumar'
'Gabidullin, Bulat'
'Richeson, Darrin'

_publ_section_title
;
 Electrocatalytic reduction of CO<sub>2</sub> to CO and
 HCO<sub>2</sub><sup>-</sup> with Zn(II) complexes displaying cooperative
 ligand reduction.
;
_journal_issue 73
_journal_name_full 'Chemical communications (Cambridge, England)'
_journal_page_first 9292
_journal_page_last 9295
_journal_paper_doi 10.1039/d1cc03887g
_journal_volume 57
_journal_year 2021
_chemical_formula_sum 'C31 H29 Br2 N3 P2 Zn'
_chemical_formula_weight 730.70
_space_group_crystal_system hexagonal
_space_group_IT_number 169
_space_group_name_Hall 'P 61'
_space_group_name_H-M_alt 'P 61'
_atom_sites_solution_hydrogens geom
_audit_creation_method SHELXL-2014/7
_audit_update_record
;
2021-07-16 deposited with the CCDC.	2021-08-13 downloaded from the CCDC.
;
_cell_angle_alpha 90
_cell_angle_beta 90
_cell_angle_gamma 120
_cell_formula_units_Z 6
_cell_length_a 10.6902(2)
_cell_length_b 10.6902(2)
_cell_length_c 46.4469(9)
_cell_measurement_reflns_used 9486
_cell_measurement_temperature 200(2)
_cell_measurement_theta_max 23.45
_cell_measurement_theta_min 2.24
_cell_volume 4596.84(15)
_computing_cell_refinement 'APEX II (Bruker, 2009)'
_computing_data_collection 'APEX II (Bruker, 2009)'
_computing_data_reduction 'SAINT (Bruker)'
_computing_molecular_graphics 'Mercury (Macrae et al., 2008)'
_computing_publication_material 'CIFTAB (Sheldrick, 1997)'
_computing_structure_refinement 'SHELXL-2014/7 (Sheldrick, 2014)'
_computing_structure_solution 'XT (Sheldrick, 2014)'
_diffrn_ambient_temperature 200(2)
_diffrn_measured_fraction_theta_full 1.000
_diffrn_measured_fraction_theta_max 0.989
_diffrn_measurement_device_type 'Bruker APEX-II CCD'
_diffrn_measurement_method '\f and \w scans'
_diffrn_radiation_type MoK\a
_diffrn_radiation_wavelength 0.71073
_diffrn_reflns_av_R_equivalents 0.0498
_diffrn_reflns_av_unetI/netI 0.0360
_diffrn_reflns_Laue_measured_fraction_full 1.000
_diffrn_reflns_Laue_measured_fraction_max 0.989
_diffrn_reflns_limit_h_max 13
_diffrn_reflns_limit_h_min -13
_diffrn_reflns_limit_k_max 13
_diffrn_reflns_limit_k_min -13
_diffrn_reflns_limit_l_max 58
_diffrn_reflns_limit_l_min -59
_diffrn_reflns_number 37660
_diffrn_reflns_point_group_measured_fraction_full 1.000
_diffrn_reflns_point_group_measured_fraction_max 0.984
_diffrn_reflns_theta_full 25.242
_diffrn_reflns_theta_max 27.407
_diffrn_reflns_theta_min 0.877
_exptl_absorpt_coefficient_mu 3.539
_exptl_absorpt_correction_T_max 0.7455
_exptl_absorpt_correction_T_min 0.5957
_exptl_absorpt_correction_type multi-scan
_exptl_absorpt_process_details 'SADABS, Bruker (2003)'
_exptl_crystal_colour colorless
_exptl_crystal_density_diffrn 1.584
_exptl_crystal_description pyramid
_exptl_crystal_F_000 2196
_exptl_crystal_size_max 0.595
_exptl_crystal_size_mid 0.343
_exptl_crystal_size_min 0.248
_refine_diff_density_max 0.333
_refine_diff_density_min -0.272
_refine_diff_density_rms 0.064
_refine_ls_abs_structure_details
;
 Flack x determined using 2789 quotients [(I+)-(I-)]/[(I+)+(I-)]
 (Parsons, Flack and Wagner, Acta Cryst. B69 (2013) 249-259).
;
_refine_ls_abs_structure_Flack -0.203(14)
_refine_ls_extinction_method none
_refine_ls_goodness_of_fit_ref 1.021
_refine_ls_hydrogen_treatment constr
_refine_ls_matrix_type full
_refine_ls_number_parameters 357
_refine_ls_number_reflns 6778
_refine_ls_number_restraints 1
_refine_ls_restrained_S_all 1.021
_refine_ls_R_factor_all 0.0467
_refine_ls_R_factor_gt 0.0421
_refine_ls_shift/su_max 0.001
_refine_ls_shift/su_mean 0.000
_refine_ls_structure_factor_coef Fsqd
_refine_ls_weighting_details 'w=1/[\s^2^(Fo^2^)+(0.0624P)^2^+5.3178P] where P=(Fo^2^+2Fc^2^)/3'
_refine_ls_weighting_scheme calc
_refine_ls_wR_factor_gt 0.1026
_refine_ls_wR_factor_ref 0.1047
_reflns_Friedel_coverage 0.968
_reflns_Friedel_fraction_full 1.000
_reflns_Friedel_fraction_max 0.980
_reflns_number_gt 6320
_reflns_number_total 6778
_reflns_threshold_expression 'I > 2\s(I)'
_cod_data_source_file d1cc03887g2.cif
_cod_data_source_block shelx_CCDC1
_cod_depositor_comments 'Adding full bibliography for 7128808--7128809.cif.'
_cod_original_cell_volume 4596.83(19)
_cod_database_code 7128809
_shelx_shelxl_version_number 2014/7
_shelx_space_group_comment
;
The symmetry employed for this shelxl refinement is uniquely defined
by the following loop, which should always be used as a source of
symmetry information in preference to the above space-group names.
They are only intended as comments.
;
_shelx_estimated_absorpt_t_min 0.227
_shelx_estimated_absorpt_t_max 0.474

loop_
_space_group_symop_operation_xyz
'x, y, z'
'-y, x-y, z+1/3'
'-x+y, -x, z+2/3'
'-x, -y, z+1/2'
'y, -x+y, z+5/6'
'x-y, x, z+1/6'

loop_
_atom_site_label
_atom_site_type_symbol
_atom_site_fract_x
_atom_site_fract_y
_atom_site_fract_z
_atom_site_U_iso_or_equiv
_atom_site_adp_type
_atom_site_occupancy
_atom_site_site_symmetry_order
_atom_site_calc_flag
_atom_site_refinement_flags_posn
_atom_site_refinement_flags_adp
_atom_site_refinement_flags_occupancy
_atom_site_disorder_assembly
_atom_site_disorder_group
Zn1 Zn 0.24777(12) 0.55054(12) 0.55013(2) 0.0278(2) Uani 1 1 d . . . . .
P1 P 0.0299(3) 0.4938(3) 0.52380(5) 0.0261(5) Uani 1 1 d . . . . .
P2 P 0.4684(3) 0.7037(3) 0.52378(5) 0.0270(4) Uani 1 1 d . . . . .
Br1 Br 0.26651(14) 0.70289(14) 0.58984(2) 0.0467(3) Uani 1 1 d . . . . .
Br2 Br 0.23861(11) 0.32968(11) 0.56276(2) 0.0347(2) Uani 1 1 d . . . . .
C1 C -0.1439(12) 0.2697(11) 0.4863(2) 0.041(2) Uani 1 1 d . . . . .
H1A H -0.2124 0.2986 0.4933 0.062 Uiso 1 1 calc R U . . .
H1B H -0.1761 0.1705 0.4925 0.062 Uiso 1 1 calc R U . . .
H1C H -0.1392 0.2751 0.4653 0.062 Uiso 1 1 calc R U . . .
C2 C 0.1193(11) 0.3664(10) 0.48720(18) 0.0277(19) Uani 1 1 d . . . . .
C3 C 0.1115(11) 0.2606(11) 0.4688(2) 0.034(2) Uani 1 1 d . . . . .
H3 H 0.0211 0.1822 0.4628 0.041 Uiso 1 1 calc R U . . .
C4 C 0.2402(13) 0.2737(11) 0.4595(2) 0.040(3) Uani 1 1 d . . . . .
H4 H 0.2380 0.2036 0.4466 0.048 Uiso 1 1 calc R U . . .
C5 C 0.3721(12) 0.3860(11) 0.4684(2) 0.035(2) Uani 1 1 d . . . . .
H5 H 0.4604 0.3938 0.4622 0.042 Uiso 1 1 calc R U . . .
C6 C 0.3699(11) 0.4871(10) 0.48686(19) 0.031(2) Uani 1 1 d . . . . .
C7 C 0.6328(12) 0.6481(14) 0.4846(3) 0.045(3) Uani 1 1 d . . . . .
H7A H 0.6613 0.5761 0.4889 0.067 Uiso 1 1 calc R U . . .
H7B H 0.7053 0.7422 0.4923 0.067 Uiso 1 1 calc R U . . .
H7C H 0.6260 0.6554 0.4636 0.067 Uiso 1 1 calc R U . . .
C8 C -0.1389(11) 0.4121(12) 0.54387(18) 0.033(2) Uani 1 1 d . . . . .
C9 C -0.2392(13) 0.4567(13) 0.5410(3) 0.049(3) Uani 1 1 d . . . . .
H9 H -0.2215 0.5346 0.5286 0.059 Uiso 1 1 calc R U . . .
C10 C -0.3684(14) 0.3837(16) 0.5570(3) 0.060(4) Uani 1 1 d . . . . .
H10 H -0.4385 0.4131 0.5553 0.072 Uiso 1 1 calc R U . . .
C11 C -0.3941(14) 0.2729(16) 0.5745(3) 0.058(4) Uani 1 1 d . . . . .
H11 H -0.4821 0.2254 0.5850 0.070 Uiso 1 1 calc R U . . .
C12 C -0.2948(14) 0.2273(16) 0.5774(3) 0.056(3) Uani 1 1 d . . . . .
H12 H -0.3144 0.1485 0.5897 0.067 Uiso 1 1 calc R U . . .
C13 C -0.1645(12) 0.2983(14) 0.5620(2) 0.047(3) Uani 1 1 d . . . . .
H13 H -0.0944 0.2690 0.5640 0.056 Uiso 1 1 calc R U . . .
C14 C 0.0362(12) 0.6449(11) 0.5049(2) 0.033(2) Uani 1 1 d . . . . .
C15 C -0.0010(13) 0.6361(13) 0.4761(3) 0.044(3) Uani 1 1 d . . . . .
H15 H -0.0314 0.5487 0.4658 0.052 Uiso 1 1 calc R U . . .
C16 C 0.0058(16) 0.7545(15) 0.4622(3) 0.058(4) Uani 1 1 d . . . . .
H16 H -0.0228 0.7472 0.4426 0.070 Uiso 1 1 calc R U . . .
C17 C 0.0531(15) 0.8802(14) 0.4766(3) 0.058(4) Uani 1 1 d . . . . .
H17 H 0.0586 0.9611 0.4669 0.069 Uiso 1 1 calc R U . . .
C18 C 0.0932(16) 0.8926(15) 0.5048(4) 0.064(4) Uani 1 1 d . . . . .
H18 H 0.1268 0.9820 0.5145 0.077 Uiso 1 1 calc R U . . .
C19 C 0.0850(14) 0.7744(13) 0.5195(3) 0.050(3) Uani 1 1 d . . . . .
H19 H 0.1124 0.7827 0.5392 0.060 Uiso 1 1 calc R U . . .
C20 C 0.6345(11) 0.7857(11) 0.5442(2) 0.033(2) Uani 1 1 d . . . . .
C21 C 0.6410(13) 0.7175(14) 0.5687(2) 0.046(3) Uani 1 1 d . . . . .
H21 H 0.5575 0.6312 0.5747 0.055 Uiso 1 1 calc R U . . .
C22 C 0.7665(16) 0.7717(19) 0.5849(3) 0.067(4) Uani 1 1 d . . . . .
H22 H 0.7685 0.7235 0.6019 0.080 Uiso 1 1 calc R U . . .
C23 C 0.8861(16) 0.894(2) 0.5762(4) 0.074(5) Uani 1 1 d . . . . .
H23 H 0.9738 0.9277 0.5866 0.089 Uiso 1 1 calc R U . . .
C24 C 0.8821(14) 0.9693(16) 0.5524(4) 0.070(4) Uani 1 1 d . . . . .
H24 H 0.9648 1.0582 0.5473 0.083 Uiso 1 1 calc R U . . .
C25 C 0.7574(13) 0.9150(13) 0.5361(3) 0.052(3) Uani 1 1 d . . . . .
H25 H 0.7551 0.9653 0.5194 0.063 Uiso 1 1 calc R U . . .
C26 C 0.4689(10) 0.8530(11) 0.50505(19) 0.030(2) Uani 1 1 d . . . . .
C27 C 0.4468(14) 0.8463(13) 0.4758(2) 0.042(3) Uani 1 1 d . . . . .
H27 H 0.4339 0.7645 0.4652 0.051 Uiso 1 1 calc R U . . .
C28 C 0.4434(15) 0.9595(14) 0.4615(3) 0.051(3) Uani 1 1 d . . . . .
H28 H 0.4319 0.9573 0.4412 0.061 Uiso 1 1 calc R U . . .
C29 C 0.4568(14) 1.0731(13) 0.4772(3) 0.050(3) Uani 1 1 d . . . . .
H29 H 0.4536 1.1498 0.4676 0.060 Uiso 1 1 calc R U . . .
C30 C 0.4746(16) 1.0803(13) 0.5063(3) 0.050(3) Uani 1 1 d . . . . .
H30 H 0.4828 1.1602 0.5168 0.061 Uiso 1 1 calc R U . . .
C31 C 0.4805(13) 0.9690(12) 0.5202(2) 0.042(3) Uani 1 1 d . . . . .
H31 H 0.4927 0.9726 0.5405 0.051 Uiso 1 1 calc R U . . .
N1 N -0.0015(8) 0.3662(9) 0.49827(16) 0.0287(18) Uani 1 1 d . . . . .
N2 N 0.2450(9) 0.4792(8) 0.49473(15) 0.0268(15) Uani 1 1 d . . . . .
N3 N 0.4925(9) 0.6043(9) 0.49770(18) 0.0328(19) Uani 1 1 d . . . . .

loop_
_atom_site_aniso_label
_atom_site_aniso_U_11
_atom_site_aniso_U_22
_atom_site_aniso_U_33
_atom_site_aniso_U_23
_atom_site_aniso_U_13
_atom_site_aniso_U_12
Zn1 0.0268(5) 0.0280(6) 0.0252(5) -0.0005(4) -0.0004(4) 0.0110(5)
P1 0.0268(11) 0.0266(12) 0.0267(10) -0.0034(9) -0.0027(9) 0.0146(10)
P2 0.0241(11) 0.0270(11) 0.0263(10) 0.0009(9) 0.0007(9) 0.0101(9)
Br1 0.0546(7) 0.0431(6) 0.0337(5) -0.0114(5) 0.0043(5) 0.0179(6)
Br2 0.0324(5) 0.0319(5) 0.0386(4) 0.0060(4) -0.0011(4) 0.0152(5)
C1 0.031(5) 0.034(6) 0.047(6) -0.008(5) -0.006(5) 0.007(5)
C2 0.037(5) 0.024(5) 0.021(4) 0.004(3) 0.003(4) 0.015(4)
C3 0.037(5) 0.029(5) 0.032(5) -0.010(4) 0.002(4) 0.014(5)
C4 0.052(7) 0.028(5) 0.041(5) -0.007(4) 0.011(5) 0.020(5)
C5 0.043(6) 0.027(5) 0.037(5) -0.003(4) 0.011(5) 0.019(5)
C6 0.042(6) 0.026(5) 0.025(4) 0.003(4) 0.001(4) 0.017(4)
C7 0.028(6) 0.057(8) 0.047(6) -0.004(6) 0.007(5) 0.019(5)
C8 0.032(5) 0.040(5) 0.027(4) -0.008(4) -0.004(4) 0.017(4)
C9 0.041(6) 0.042(6) 0.073(7) -0.001(6) 0.007(6) 0.026(5)
C10 0.040(7) 0.061(8) 0.078(9) -0.011(7) 0.009(6) 0.023(7)
C11 0.034(6) 0.068(10) 0.049(7) -0.010(6) 0.010(5) 0.007(6)
C12 0.042(7) 0.068(9) 0.046(6) 0.013(6) 0.006(5) 0.017(6)
C13 0.036(6) 0.067(8) 0.040(5) 0.013(6) 0.007(5) 0.028(6)
C14 0.027(5) 0.029(5) 0.044(5) -0.002(4) -0.005(4) 0.015(4)
C15 0.045(7) 0.033(6) 0.052(7) 0.005(5) -0.009(5) 0.019(5)
C16 0.064(9) 0.043(7) 0.061(8) 0.013(6) -0.015(6) 0.021(6)
C17 0.049(8) 0.033(6) 0.088(10) 0.015(7) -0.011(7) 0.018(6)
C18 0.057(8) 0.032(7) 0.101(11) -0.008(7) -0.006(8) 0.021(7)
C19 0.051(7) 0.041(6) 0.063(7) -0.004(6) -0.005(6) 0.027(6)
C20 0.032(5) 0.029(5) 0.040(5) -0.007(4) -0.005(4) 0.016(4)
C21 0.041(6) 0.048(7) 0.051(7) -0.002(5) -0.012(5) 0.024(6)
C22 0.055(9) 0.089(11) 0.061(8) -0.014(8) -0.024(7) 0.040(9)
C23 0.045(8) 0.097(13) 0.087(11) -0.057(10) -0.040(8) 0.042(9)
C24 0.033(7) 0.049(8) 0.109(12) -0.026(8) -0.012(8) 0.007(6)
C25 0.037(6) 0.044(7) 0.066(7) 0.008(6) -0.003(6) 0.012(5)
C26 0.021(5) 0.035(5) 0.031(4) 0.002(4) 0.001(4) 0.013(4)
C27 0.054(7) 0.046(6) 0.030(5) 0.007(5) 0.004(5) 0.027(6)
C28 0.060(8) 0.046(7) 0.043(6) 0.010(5) 0.003(6) 0.023(6)
C29 0.049(7) 0.041(6) 0.065(7) 0.018(6) 0.000(6) 0.027(6)
C30 0.062(8) 0.024(5) 0.067(8) -0.006(5) -0.008(7) 0.022(5)
C31 0.058(7) 0.030(5) 0.043(5) -0.004(5) -0.009(5) 0.025(5)
N1 0.021(4) 0.034(4) 0.030(4) -0.008(3) -0.004(3) 0.012(3)
N2 0.030(4) 0.029(4) 0.025(3) 0.001(3) 0.001(3) 0.017(3)
N3 0.026(4) 0.032(5) 0.042(5) 0.001(4) 0.005(3) 0.015(4)

loop_
_atom_type_symbol
_atom_type_description
_atom_type_scat_dispersion_real
_atom_type_scat_dispersion_imag
_atom_type_scat_source
C C 0.0033 0.0016 'International Tables Vol C Tables 4.2.6.8 and 6.1.1.4'
H H 0.0000 0.0000 'International Tables Vol C Tables 4.2.6.8 and 6.1.1.4'
N N 0.0061 0.0033 'International Tables Vol C Tables 4.2.6.8 and 6.1.1.4'
P P 0.1023 0.0942 'International Tables Vol C Tables 4.2.6.8 and 6.1.1.4'
Zn Zn 0.2839 1.4301 'International Tables Vol C Tables 4.2.6.8 and 6.1.1.4'
Br Br -0.2901 2.4595 'International Tables Vol C Tables 4.2.6.8 and 6.1.1.4'

loop_
_geom_angle_atom_site_label_1
_geom_angle_atom_site_label_2
_geom_angle_atom_site_label_3
_geom_angle
_geom_angle_site_symmetry_1
_geom_angle_site_symmetry_3
_geom_angle_publ_flag
Br2 Zn1 Br1 115.50(5) . . ?
Br2 Zn1 P1 108.50(8) . . ?
Br1 Zn1 P1 107.52(8) . . ?
Br2 Zn1 P2 109.68(8) . . ?
Br1 Zn1 P2 101.92(8) . . ?
P1 Zn1 P2 113.76(9) . . ?
N1 P1 C14 106.3(5) . . ?
N1 P1 C8 102.7(4) . . ?
C14 P1 C8 105.2(5) . . ?
N1 P1 Zn1 109.3(3) . . ?
C14 P1 Zn1 114.8(4) . . ?
C8 P1 Zn1 117.4(3) . . ?
N3 P2 C20 104.9(4) . . ?
N3 P2 C26 105.7(4) . . ?
C20 P2 C26 104.8(5) . . ?
N3 P2 Zn1 109.6(3) . . ?
C20 P2 Zn1 116.8(3) . . ?
C26 P2 Zn1 114.2(3) . . ?
N1 C1 H1A 109.5 . . ?
N1 C1 H1B 109.5 . . ?
H1A C1 H1B 109.5 . . ?
N1 C1 H1C 109.5 . . ?
H1A C1 H1C 109.5 . . ?
H1B C1 H1C 109.5 . . ?
N2 C2 C3 121.6(9) . . ?
N2 C2 N1 115.0(8) . . ?
C3 C2 N1 123.3(9) . . ?
C4 C3 C2 117.3(9) . . ?
C4 C3 H3 121.3 . . ?
C2 C3 H3 121.3 . . ?
C3 C4 C5 121.8(9) . . ?
C3 C4 H4 119.1 . . ?
C5 C4 H4 119.1 . . ?
C4 C5 C6 117.1(10) . . ?
C4 C5 H5 121.5 . . ?
C6 C5 H5 121.5 . . ?
N2 C6 N3 114.9(9) . . ?
N2 C6 C5 121.4(10) . . ?
N3 C6 C5 123.7(10) . . ?
N3 C7 H7A 109.5 . . ?
N3 C7 H7B 109.5 . . ?
H7A C7 H7B 109.5 . . ?
N3 C7 H7C 109.5 . . ?
H7A C7 H7C 109.5 . . ?
H7B C7 H7C 109.5 . . ?
C9 C8 C13 120.9(10) . . ?
C9 C8 P1 122.7(9) . . ?
C13 C8 P1 116.4(8) . . ?
C8 C9 C10 118.2(12) . . ?
C8 C9 H9 120.9 . . ?
C10 C9 H9 120.9 . . ?
C11 C10 C9 121.1(13) . . ?
C11 C10 H10 119.4 . . ?
C9 C10 H10 119.4 . . ?
C10 C11 C12 121.1(12) . . ?
C10 C11 H11 119.5 . . ?
C12 C11 H11 119.5 . . ?
C11 C12 C13 119.3(13) . . ?
C11 C12 H12 120.3 . . ?
C13 C12 H12 120.3 . . ?
C8 C13 C12 119.3(11) . . ?
C8 C13 H13 120.3 . . ?
C12 C13 H13 120.3 . . ?
C15 C14 C19 119.5(11) . . ?
C15 C14 P1 121.8(8) . . ?
C19 C14 P1 118.7(8) . . ?
C14 C15 C16 120.3(12) . . ?
C14 C15 H15 119.8 . . ?
C16 C15 H15 119.8 . . ?
C17 C16 C15 119.8(12) . . ?
C17 C16 H16 120.1 . . ?
C15 C16 H16 120.1 . . ?
C16 C17 C18 121.1(12) . . ?
C16 C17 H17 119.5 . . ?
C18 C17 H17 119.5 . . ?
C17 C18 C19 120.3(13) . . ?
C17 C18 H18 119.8 . . ?
C19 C18 H18 119.8 . . ?
C14 C19 C18 119.0(12) . . ?
C14 C19 H19 120.5 . . ?
C18 C19 H19 120.5 . . ?
C21 C20 C25 118.4(11) . . ?
C21 C20 P2 118.4(9) . . ?
C25 C20 P2 123.1(9) . . ?
C20 C21 C22 121.5(13) . . ?
C20 C21 H21 119.3 . . ?
C22 C21 H21 119.3 . . ?
C23 C22 C21 119.5(15) . . ?
C23 C22 H22 120.2 . . ?
C21 C22 H22 120.2 . . ?
C22 C23 C24 120.7(13) . . ?
C22 C23 H23 119.7 . . ?
C24 C23 H23 119.7 . . ?
C23 C24 C25 119.8(14) . . ?
C23 C24 H24 120.1 . . ?
C25 C24 H24 120.1 . . ?
C24 C25 C20 119.9(13) . . ?
C24 C25 H25 120.1 . . ?
C20 C25 H25 120.1 . . ?
C27 C26 C31 119.3(10) . . ?
C27 C26 P2 120.2(9) . . ?
C31 C26 P2 120.4(7) . . ?
C26 C27 C28 120.1(11) . . ?
C26 C27 H27 119.9 . . ?
C28 C27 H27 119.9 . . ?
C29 C28 C27 118.8(11) . . ?
C29 C28 H28 120.6 . . ?
C27 C28 H28 120.6 . . ?
C30 C29 C28 122.2(11) . . ?
C30 C29 H29 118.9 . . ?
C28 C29 H29 118.9 . . ?
C29 C30 C31 118.8(11) . . ?
C29 C30 H30 120.6 . . ?
C31 C30 H30 120.6 . . ?
C26 C31 C30 120.8(10) . . ?
C26 C31 H31 119.6 . . ?
C30 C31 H31 119.6 . . ?
C2 N1 C1 120.2(8) . . ?
C2 N1 P1 116.3(6) . . ?
C1 N1 P1 123.2(7) . . ?
C2 N2 C6 120.5(8) . . ?
C6 N3 C7 119.7(9) . . ?
C6 N3 P2 116.9(7) . . ?
C7 N3 P2 123.0(7) . . ?

loop_
_geom_bond_atom_site_label_1
_geom_bond_atom_site_label_2
_geom_bond_distance
_geom_bond_site_symmetry_2
_geom_bond_publ_flag
Zn1 Br2 2.3868(15) . ?
Zn1 Br1 2.4016(13) . ?
Zn1 P1 2.424(3) . ?
Zn1 P2 2.425(3) . ?
P1 N1 1.709(8) . ?
P1 C14 1.810(11) . ?
P1 C8 1.820(10) . ?
P2 N3 1.713(9) . ?
P2 C20 1.807(10) . ?
P2 C26 1.816(10) . ?
C1 N1 1.455(13) . ?
C1 H1A 0.9800 . ?
C1 H1B 0.9800 . ?
C1 H1C 0.9800 . ?
C2 N2 1.327(13) . ?
C2 C3 1.388(13) . ?
C2 N1 1.389(13) . ?
C3 C4 1.381(16) . ?
C3 H3 0.9500 . ?
C4 C5 1.382(16) . ?
C4 H4 0.9500 . ?
C5 C6 1.389(14) . ?
C5 H5 0.9500 . ?
C6 N2 1.346(13) . ?
C6 N3 1.378(13) . ?
C7 N3 1.463(13) . ?
C7 H7A 0.9800 . ?
C7 H7B 0.9800 . ?
C7 H7C 0.9800 . ?
C8 C9 1.380(16) . ?
C8 C13 1.390(16) . ?
C9 C10 1.411(18) . ?
C9 H9 0.9500 . ?
C10 C11 1.35(2) . ?
C10 H10 0.9500 . ?
C11 C12 1.38(2) . ?
C11 H11 0.9500 . ?
C12 C13 1.403(17) . ?
C12 H12 0.9500 . ?
C13 H13 0.9500 . ?
C14 C15 1.384(16) . ?
C14 C19 1.389(16) . ?
C15 C16 1.391(17) . ?
C15 H15 0.9500 . ?
C16 C17 1.35(2) . ?
C16 H16 0.9500 . ?
C17 C18 1.36(2) . ?
C17 H17 0.9500 . ?
C18 C19 1.400(19) . ?
C18 H18 0.9500 . ?
C19 H19 0.9500 . ?
C20 C21 1.371(15) . ?
C20 C25 1.401(15) . ?
C21 C22 1.387(17) . ?
C21 H21 0.9500 . ?
C22 C23 1.35(2) . ?
C22 H22 0.9500 . ?
C23 C24 1.38(2) . ?
C23 H23 0.9500 . ?
C24 C25 1.383(19) . ?
C24 H24 0.9500 . ?
C25 H25 0.9500 . ?
C26 C27 1.376(13) . ?
C26 C31 1.377(15) . ?
C27 C28 1.395(17) . ?
C27 H27 0.9500 . ?
C28 C29 1.362(18) . ?
C28 H28 0.9500 . ?
C29 C30 1.359(18) . ?
C29 H29 0.9500 . ?
C30 C31 1.384(16) . ?
C30 H30 0.9500 . ?
C31 H31 0.9500 . ?

loop_
_geom_hbond_atom_site_label_D
_geom_hbond_atom_site_label_H
_geom_hbond_atom_site_label_A
_geom_hbond_distance_DH
_geom_hbond_distance_HA
_geom_hbond_distance_DA
_geom_hbond_angle_DHA
_geom_hbond_site_symmetry_A
C5 H5 Br1 0.95 3.00 3.912(11) 160.1 5_554
C5 H5 Br1 0.95 3.00 3.912(11) 160.1 5_554

loop_
_geom_torsion_atom_site_label_1
_geom_torsion_atom_site_label_2
_geom_torsion_atom_site_label_3
_geom_torsion_atom_site_label_4
_geom_torsion
_geom_torsion_site_symmetry_1
_geom_torsion_site_symmetry_2
_geom_torsion_site_symmetry_3
_geom_torsion_site_symmetry_4
_geom_torsion_publ_flag
N2 C2 C3 C4 2.7(14) . . . . ?
N1 C2 C3 C4 -179.7(9) . . . . ?
C2 C3 C4 C5 1.1(16) . . . . ?
C3 C4 C5 C6 -1.0(16) . . . . ?
C4 C5 C6 N2 -2.7(15) . . . . ?
C4 C5 C6 N3 179.6(9) . . . . ?
N1 P1 C8 C9 -105.1(10) . . . . ?
C14 P1 C8 C9 6.0(10) . . . . ?
Zn1 P1 C8 C9 135.0(8) . . . . ?
N1 P1 C8 C13 73.4(9) . . . . ?
C14 P1 C8 C13 -175.6(8) . . . . ?
Zn1 P1 C8 C13 -46.5(9) . . . . ?
C13 C8 C9 C10 -0.1(17) . . . . ?
P1 C8 C9 C10 178.3(9) . . . . ?
C8 C9 C10 C11 0(2) . . . . ?
C9 C10 C11 C12 0(2) . . . . ?
C10 C11 C12 C13 0(2) . . . . ?
C9 C8 C13 C12 0.6(17) . . . . ?
P1 C8 C13 C12 -177.9(10) . . . . ?
C11 C12 C13 C8 -0.8(19) . . . . ?
N1 P1 C14 C15 8.6(11) . . . . ?
C8 P1 C14 C15 -99.9(10) . . . . ?
Zn1 P1 C14 C15 129.5(9) . . . . ?
N1 P1 C14 C19 -169.0(9) . . . . ?
C8 P1 C14 C19 82.5(10) . . . . ?
Zn1 P1 C14 C19 -48.1(10) . . . . ?
C19 C14 C15 C16 -2.1(18) . . . . ?
P1 C14 C15 C16 -179.7(10) . . . . ?
C14 C15 C16 C17 2(2) . . . . ?
C15 C16 C17 C18 -1(2) . . . . ?
C16 C17 C18 C19 0(2) . . . . ?
C15 C14 C19 C18 0.9(19) . . . . ?
P1 C14 C19 C18 178.6(10) . . . . ?
C17 C18 C19 C14 0(2) . . . . ?
N3 P2 C20 C21 -94.8(9) . . . . ?
C26 P2 C20 C21 154.1(9) . . . . ?
Zn1 P2 C20 C21 26.7(10) . . . . ?
N3 P2 C20 C25 84.6(11) . . . . ?
C26 P2 C20 C25 -26.6(11) . . . . ?
Zn1 P2 C20 C25 -153.9(9) . . . . ?
C25 C20 C21 C22 -1.7(18) . . . . ?
P2 C20 C21 C22 177.7(10) . . . . ?
C20 C21 C22 C23 -1(2) . . . . ?
C21 C22 C23 C24 4(2) . . . . ?
C22 C23 C24 C25 -4(2) . . . . ?
C23 C24 C25 C20 2(2) . . . . ?
C21 C20 C25 C24 1.2(19) . . . . ?
P2 C20 C25 C24 -178.2(10) . . . . ?
N3 P2 C26 C27 17.8(10) . . . . ?
C20 P2 C26 C27 128.3(9) . . . . ?
Zn1 P2 C26 C27 -102.8(9) . . . . ?
N3 P2 C26 C31 -167.1(9) . . . . ?
C20 P2 C26 C31 -56.6(10) . . . . ?
Zn1 P2 C26 C31 72.4(9) . . . . ?
C31 C26 C27 C28 3.1(18) . . . . ?
P2 C26 C27 C28 178.3(10) . . . . ?
C26 C27 C28 C29 -2(2) . . . . ?
C27 C28 C29 C30 1(2) . . . . ?
C28 C29 C30 C31 1(2) . . . . ?
C27 C26 C31 C30 -2.0(18) . . . . ?
P2 C26 C31 C30 -177.1(11) . . . . ?
C29 C30 C31 C26 0(2) . . . . ?
N2 C2 N1 C1 165.0(8) . . . . ?
C3 C2 N1 C1 -12.7(14) . . . . ?
N2 C2 N1 P1 -9.6(10) . . . . ?
C3 C2 N1 P1 172.7(7) . . . . ?
C14 P1 N1 C2 95.0(8) . . . . ?
C8 P1 N1 C2 -154.8(7) . . . . ?
Zn1 P1 N1 C2 -29.4(7) . . . . ?
C14 P1 N1 C1 -79.5(9) . . . . ?
C8 P1 N1 C1 30.8(9) . . . . ?
Zn1 P1 N1 C1 156.2(7) . . . . ?
C3 C2 N2 C6 -6.4(13) . . . . ?
N1 C2 N2 C6 175.8(8) . . . . ?
N3 C6 N2 C2 -175.6(8) . . . . ?
C5 C6 N2 C2 6.4(13) . . . . ?
N2 C6 N3 C7 -162.5(9) . . . . ?
C5 C6 N3 C7 15.4(15) . . . . ?
N2 C6 N3 P2 10.5(11) . . . . ?
C5 C6 N3 P2 -171.7(8) . . . . ?
C20 P2 N3 C6 153.9(7) . . . . ?
C26 P2 N3 C6 -95.7(8) . . . . ?
Zn1 P2 N3 C6 27.8(8) . . . . ?
C20 P2 N3 C7 -33.4(10) . . . . ?
C26 P2 N3 C7 77.1(9) . . . . ?
Zn1 P2 N3 C7 -159.4(8) . . . . ?
